data_4062548
loop_
_publ_author_name
'Jackie D. Young'
'Masood A. Khan'
'Rudolf J. Wehmschulte'

_publ_section_title
;
Synthesis and characterization of an almost linear,
quasi-two-coordinate, cationic diorganoaluminum compound Synthesis
and characterization of an almost linear, quasi-two-coordinate,
cationic diorganoaluminum compound
;
_journal_name_full Organometallics
_journal_paper_doi 10.1021/om0341707
_journal_year 2004
_chemical_formula_sum 'C72 H50 Al B F20'
_chemical_formula_weight 1332.91
_chemical_name_common '[(2,6-Mes2C6H3)2Al]+[B(C6F5)4]-'
_space_group_IT_number 61
_symmetry_cell_setting orthorhombic
_symmetry_space_group_name_Hall '-P 2ac 2ab'
_symmetry_space_group_name_H-M 'P b c a'
_cell_angle_alpha 90.00
_cell_angle_beta 90.00
_cell_angle_gamma 90.00
_cell_formula_units_Z 8
_cell_length_a 17.2959(8)
_cell_length_b 21.9714(10)
_cell_length_c 31.4784(15)
_cell_measurement_temperature 100(2)
_cell_volume 11962.3(10)
_diffrn_ambient_temperature 100(2)
_exptl_crystal_density_diffrn 1.480
_cod_depositor_comments
;
The following automatic conversions were performed:
'_symmetry_cell_setting' value 'Orthorhombic' changed to 'orthorhombic'
according to '/home/saulius/struct/CIF-dictionaries/cif_core.dic'
dictionary named 'cif_core.dic' version 2.4.1 from 2010-06-29.

Automatic conversion script
Id: cif_fix_enum 1527 2010-12-29 10:47:43Z saulius 
;
_cod_database_code 4062548

loop_
_symmetry_equiv_pos_as_xyz
'x, y, z'
'-x+1/2, -y, z+1/2'
'-x, y+1/2, -z+1/2'
'x+1/2, -y+1/2, -z'
'-x, -y, -z'
'x-1/2, y, -z-1/2'
'x, -y-1/2, z-1/2'
'-x-1/2, y-1/2, z'

loop_
_atom_site_label
_atom_site_type_symbol
_atom_site_fract_x
_atom_site_fract_y
_atom_site_fract_z
_atom_site_U_iso_or_equiv
_atom_site_adp_type
_atom_site_occupancy
_atom_site_symmetry_multiplicity
_atom_site_calc_flag
_atom_site_refinement_flags
_atom_site_disorder_assembly
_atom_site_disorder_group
Al1 Al 0.14059(2) 0.246677(18) 0.158731(12) 0.01944(9) Uani 1 1 d . . .
C1 C 0.01500(9) 0.34335(7) 0.25790(5) 0.0322(3) Uani 1 1 d . . .
H1A H -0.0411 0.3386 0.2549 0.048 Uiso 1 1 calc R . .
H1B H 0.0269 0.3585 0.2864 0.048 Uiso 1 1 calc R . .
H1C H 0.0403 0.3039 0.2536 0.048 Uiso 1 1 calc R . .
C2 C 0.04397(8) 0.38788(6) 0.22532(4) 0.0253(3) Uani 1 1 d . . .
C3 C 0.08326(8) 0.44004(7) 0.23778(5) 0.0297(3) Uani 1 1 d . . .
H3A H 0.0929 0.4465 0.2671 0.036 Uiso 1 1 calc R . .
C4 C 0.10893(8) 0.48303(7) 0.20866(5) 0.0298(3) Uani 1 1 d . . .
C5 C 0.15407(10) 0.53764(7) 0.22349(6) 0.0400(4) Uani 1 1 d . . .
H5A H 0.1276 0.5564 0.2477 0.060 Uiso 1 1 calc R . .
H5B H 0.1580 0.5672 0.2003 0.060 Uiso 1 1 calc R . .
H5C H 0.2060 0.5249 0.2321 0.060 Uiso 1 1 calc R . .
C6 C 0.09143(8) 0.47431(6) 0.16609(5) 0.0274(3) Uani 1 1 d . . .
H6A H 0.1074 0.5039 0.1459 0.033 Uiso 1 1 calc R . .
C7 C 0.05099(8) 0.42313(6) 0.15210(4) 0.0226(3) Uani 1 1 d . . .
C8 C 0.02881(9) 0.41742(7) 0.10602(5) 0.0279(3) Uani 1 1 d . . .
H8A H 0.0221 0.3743 0.0988 0.042 Uiso 1 1 calc R . .
H8B H 0.0696 0.4350 0.0883 0.042 Uiso 1 1 calc R . .
H8C H -0.0198 0.4392 0.1010 0.042 Uiso 1 1 calc R . .
C9 C 0.02943(7) 0.37859(6) 0.18182(4) 0.0207(3) Uani 1 1 d . . .
C10 C -0.01024(7) 0.32174(6) 0.16738(4) 0.0189(2) Uani 1 1 d . . .
C11 C -0.09057(8) 0.32066(6) 0.16334(4) 0.0216(3) Uani 1 1 d . . .
H11A H -0.1195 0.3562 0.1697 0.026 Uiso 1 1 calc R . .
C12 C -0.12897(8) 0.26832(6) 0.15009(4) 0.0222(3) Uani 1 1 d . . .
H12A H -0.1836 0.2687 0.1472 0.027 Uiso 1 1 calc R . .
C13 C -0.08811(8) 0.21558(6) 0.14110(4) 0.0211(3) Uani 1 1 d . . .
H13A H -0.1144 0.1797 0.1324 0.025 Uiso 1 1 calc R . .
C14 C -0.00773(7) 0.21597(6) 0.14509(4) 0.0190(2) Uani 1 1 d . . .
C15 C 0.03198(7) 0.26880(6) 0.15771(4) 0.0184(2) Uani 1 1 d . . .
C16 C 0.04181(7) 0.16093(6) 0.13885(4) 0.0201(3) Uani 1 1 d . . .
C17 C 0.04619(8) 0.12912(6) 0.09990(4) 0.0230(3) Uani 1 1 d . . .
C18 C -0.00359(9) 0.14665(7) 0.06257(5) 0.0295(3) Uani 1 1 d . . .
H18A H 0.0214 0.1334 0.0362 0.044 Uiso 1 1 calc R . .
H18B H -0.0103 0.1909 0.0621 0.044 Uiso 1 1 calc R . .
H18C H -0.0542 0.1270 0.0652 0.044 Uiso 1 1 calc R . .
C19 C 0.09574(8) 0.07942(6) 0.09683(5) 0.0264(3) Uani 1 1 d . . .
H19A H 0.0988 0.0582 0.0706 0.032 Uiso 1 1 calc R . .
C20 C 0.14112(8) 0.05956(6) 0.13071(5) 0.0269(3) Uani 1 1 d . . .
C21 C 0.19298(9) 0.00453(7) 0.12636(6) 0.0345(3) Uani 1 1 d . . .
H21A H 0.1803 -0.0251 0.1486 0.052 Uiso 1 1 calc R . .
H21B H 0.2471 0.0171 0.1293 0.052 Uiso 1 1 calc R . .
H21C H 0.1852 -0.0141 0.0984 0.052 Uiso 1 1 calc R . .
C22 C 0.13532(8) 0.09048(6) 0.16892(5) 0.0263(3) Uani 1 1 d . . .
H22A H 0.1660 0.0775 0.1923 0.032 Uiso 1 1 calc R . .
C23 C 0.08555(8) 0.14027(6) 0.17420(4) 0.0219(3) Uani 1 1 d . . .
C24 C 0.06819(8) 0.16178(6) 0.21915(4) 0.0255(3) Uani 1 1 d . . .
H24A H 0.0812 0.1295 0.2394 0.038 Uiso 1 1 calc R . .
H24B H 0.0131 0.1717 0.2216 0.038 Uiso 1 1 calc R . .
H24C H 0.0991 0.1981 0.2254 0.038 Uiso 1 1 calc R . .
C25 C 0.21688(8) 0.35447(6) 0.11570(4) 0.0259(3) Uani 1 1 d . . .
H25A H 0.2062 0.3888 0.0967 0.039 Uiso 1 1 calc R . .
H25B H 0.2712 0.3556 0.1245 0.039 Uiso 1 1 calc R . .
H25C H 0.1836 0.3572 0.1408 0.039 Uiso 1 1 calc R . .
C26 C 0.20086(8) 0.29516(6) 0.09248(4) 0.0216(3) Uani 1 1 d . . .
C27 C 0.15346(8) 0.29592(7) 0.05638(4) 0.0247(3) Uani 1 1 d . . .
H27A H 0.1251 0.3318 0.0499 0.030 Uiso 1 1 calc R . .
C28 C 0.14679(8) 0.24582(7) 0.02987(4) 0.0254(3) Uani 1 1 d . . .
C29 C 0.09748(10) 0.24837(8) -0.00950(5) 0.0330(3) Uani 1 1 d . . .
H29A H 0.1101 0.2851 -0.0257 0.049 Uiso 1 1 calc R . .
H29B H 0.0428 0.2493 -0.0014 0.049 Uiso 1 1 calc R . .
H29C H 0.1075 0.2124 -0.0270 0.049 Uiso 1 1 calc R . .
C30 C 0.18950(9) 0.19354(6) 0.03980(4) 0.0261(3) Uani 1 1 d . . .
H30A H 0.1859 0.1592 0.0215 0.031 Uiso 1 1 calc R . .
C31 C 0.23674(8) 0.18997(6) 0.07523(4) 0.0236(3) Uani 1 1 d . . .
C32 C 0.28511(9) 0.13436(7) 0.08338(5) 0.0302(3) Uani 1 1 d . . .
H32A H 0.2666 0.1007 0.0656 0.045 Uiso 1 1 calc R . .
H32B H 0.2811 0.1229 0.1134 0.045 Uiso 1 1 calc R . .
H32C H 0.3392 0.1431 0.0764 0.045 Uiso 1 1 calc R . .
C33 C 0.24154(7) 0.24092(6) 0.10269(4) 0.0208(3) Uani 1 1 d . . .
C34 C 0.28915(8) 0.23939(6) 0.14231(4) 0.0207(3) Uani 1 1 d . . .
C35 C 0.36948(8) 0.23341(7) 0.14319(5) 0.0264(3) Uani 1 1 d . . .
H35A H 0.3981 0.2299 0.1175 0.032 Uiso 1 1 calc R . .
C36 C 0.40660(8) 0.23277(7) 0.18207(5) 0.0285(3) Uani 1 1 d . . .
H36A H 0.4611 0.2276 0.1832 0.034 Uiso 1 1 calc R . .
C37 C 0.36498(8) 0.23956(6) 0.21966(4) 0.0249(3) Uani 1 1 d . . .
H37A H 0.3916 0.2390 0.2461 0.030 Uiso 1 1 calc R . .
C38 C 0.28483(7) 0.24719(6) 0.21921(4) 0.0192(2) Uani 1 1 d . . .
C39 C 0.24600(7) 0.24553(6) 0.18004(4) 0.0184(2) Uani 1 1 d . . .
C40 C 0.24231(7) 0.25816(6) 0.25976(4) 0.0190(2) Uani 1 1 d . . .
C41 C 0.21830(7) 0.20903(6) 0.28470(4) 0.0210(3) Uani 1 1 d . . .
C42 C 0.24273(9) 0.14507(6) 0.27375(5) 0.0273(3) Uani 1 1 d . . .
H42A H 0.2092 0.1160 0.2885 0.041 Uiso 1 1 calc R . .
H42B H 0.2964 0.1387 0.2826 0.041 Uiso 1 1 calc R . .
H42C H 0.2384 0.1389 0.2430 0.041 Uiso 1 1 calc R . .
C43 C 0.17487(8) 0.21996(6) 0.32106(4) 0.0228(3) Uani 1 1 d . . .
H43A H 0.1561 0.1865 0.3371 0.027 Uiso 1 1 calc R . .
C44 C 0.15827(8) 0.27871(7) 0.33446(4) 0.0243(3) Uani 1 1 d . . .
C45 C 0.11191(10) 0.28950(8) 0.37421(5) 0.0337(3) Uani 1 1 d . . .
H45A H 0.0979 0.2503 0.3869 0.050 Uiso 1 1 calc R . .
H45B H 0.0648 0.3121 0.3671 0.050 Uiso 1 1 calc R . .
H45C H 0.1428 0.3131 0.3945 0.050 Uiso 1 1 calc R . .
C46 C 0.18723(8) 0.32724(6) 0.31079(4) 0.0240(3) Uani 1 1 d . . .
H46A H 0.1786 0.3676 0.3205 0.029 Uiso 1 1 calc R . .
C47 C 0.22837(7) 0.31828(6) 0.27338(4) 0.0209(3) Uani 1 1 d . . .
C48 C 0.25981(9) 0.37165(6) 0.24872(5) 0.0270(3) Uani 1 1 d . . .
H48A H 0.2505 0.4093 0.2647 0.041 Uiso 1 1 calc R . .
H48B H 0.2338 0.3741 0.2211 0.041 Uiso 1 1 calc R . .
H48C H 0.3155 0.3663 0.2444 0.041 Uiso 1 1 calc R . .
B1 B 0.73416(9) 0.02301(7) 0.06938(5) 0.0208(3) Uani 1 1 d . . .
C49 C 0.76432(8) 0.08403(6) 0.04327(4) 0.0228(3) Uani 1 1 d . . .
C50 C 0.75982(8) 0.14413(6) 0.05668(4) 0.0241(3) Uani 1 1 d . . .
C51 C 0.78927(8) 0.19350(7) 0.03453(5) 0.0282(3) Uani 1 1 d . . .
C52 C 0.82815(8) 0.18407(7) -0.00297(5) 0.0301(3) Uani 1 1 d . . .
C53 C 0.83580(8) 0.12536(8) -0.01772(4) 0.0300(3) Uani 1 1 d . . .
C54 C 0.80485(8) 0.07768(7) 0.00522(4) 0.0258(3) Uani 1 1 d . . .
C55 C 0.68339(8) -0.02523(6) 0.04013(4) 0.0218(3) Uani 1 1 d . . .
C56 C 0.64546(8) -0.01249(6) 0.00238(4) 0.0233(3) Uani 1 1 d . . .
C57 C 0.59533(8) -0.05259(7) -0.01766(4) 0.0262(3) Uani 1 1 d . . .
C58 C 0.58037(8) -0.10840(6) 0.00024(5) 0.0262(3) Uani 1 1 d . . .
C59 C 0.61545(8) -0.12344(6) 0.03801(4) 0.0234(3) Uani 1 1 d . . .
C60 C 0.66563(8) -0.08242(6) 0.05665(4) 0.0224(3) Uani 1 1 d . . .
C61 C 0.85578(8) 0.02307(6) 0.12018(4) 0.0234(3) Uani 1 1 d . . .
C62 C 0.81650(8) -0.00519(6) 0.08702(4) 0.0226(3) Uani 1 1 d . . .
C63 C 0.85748(8) -0.05292(7) 0.06903(4) 0.0256(3) Uani 1 1 d . . .
C64 C 0.92986(8) -0.07194(7) 0.08284(5) 0.0280(3) Uani 1 1 d . . .
C65 C 0.96352(8) -0.04429(7) 0.11718(5) 0.0296(3) Uani 1 1 d . . .
C66 C 0.92622(8) 0.00426(7) 0.13617(4) 0.0274(3) Uani 1 1 d . . .
C67 C 0.67117(8) 0.03885(6) 0.10753(4) 0.0221(3) Uani 1 1 d . . .
C68 C 0.67062(8) 0.01627(6) 0.14876(4) 0.0242(3) Uani 1 1 d . . .
C69 C 0.61478(9) 0.03117(7) 0.17877(4) 0.0281(3) Uani 1 1 d . . .
C70 C 0.55617(8) 0.07025(7) 0.16809(5) 0.0292(3) Uani 1 1 d . . .
C71 C 0.55194(8) 0.09211(7) 0.12710(5) 0.0274(3) Uani 1 1 d . . .
C72 C 0.60786(8) 0.07526(6) 0.09819(4) 0.0234(3) Uani 1 1 d . . .
F1 F 0.72493(5) 0.15889(4) 0.09372(3) 0.02864(18) Uani 1 1 d . . .
F2 F 0.77860(6) 0.25017(4) 0.04936(3) 0.0368(2) Uani 1 1 d . . .
F3 F 0.85847(5) 0.23093(5) -0.02465(3) 0.0406(2) Uani 1 1 d . . .
F4 F 0.87267(5) 0.11499(5) -0.05464(3) 0.0395(2) Uani 1 1 d . . .
F5 F 0.81555(5) 0.02131(4) -0.01126(3) 0.0324(2) Uani 1 1 d . . .
F6 F 0.65524(5) 0.04141(4) -0.01784(3) 0.02809(18) Uani 1 1 d . . .
F7 F 0.56250(6) -0.03783(4) -0.05492(3) 0.0375(2) Uani 1 1 d . . .
F8 F 0.53303(5) -0.14806(4) -0.01892(3) 0.0369(2) Uani 1 1 d . . .
F9 F 0.59824(5) -0.17672(4) 0.05661(3) 0.02843(18) Uani 1 1 d . . .
F10 F 0.69696(5) -0.09976(4) 0.09406(2) 0.02782(18) Uani 1 1 d . . .
F11 F 0.82845(5) -0.08494(4) 0.03600(3) 0.03183(19) Uani 1 1 d . . .
F12 F 0.96592(5) -0.11815(4) 0.06302(3) 0.0358(2) Uani 1 1 d . . .
F13 F 1.03171(5) -0.06402(5) 0.13222(3) 0.0403(2) Uani 1 1 d . . .
F14 F 0.95829(5) 0.03252(4) 0.16956(3) 0.0345(2) Uani 1 1 d . . .
F15 F 0.82415(5) 0.07249(4) 0.13916(3) 0.02759(18) Uani 1 1 d . . .
F16 F 0.72671(5) -0.02174(4) 0.16282(3) 0.02956(19) Uani 1 1 d . . .
F17 F 0.61964(6) 0.00901(4) 0.21850(3) 0.0377(2) Uani 1 1 d . . .
F18 F 0.50407(5) 0.08818(4) 0.19717(3) 0.0387(2) Uani 1 1 d . . .
F19 F 0.49441(5) 0.13042(4) 0.11624(3) 0.0356(2) Uani 1 1 d . . .
F20 F 0.59993(5) 0.09816(4) 0.05857(3) 0.02752(18) Uani 1 1 d . . .

loop_
_atom_site_aniso_label
_atom_site_aniso_U_11
_atom_site_aniso_U_22
_atom_site_aniso_U_33
_atom_site_aniso_U_23
_atom_site_aniso_U_13
_atom_site_aniso_U_12
Al1 0.01549(18) 0.02250(19) 0.02032(19) -0.00376(15) -0.00062(14) 0.00093(15)
C1 0.0333(8) 0.0390(8) 0.0243(7) -0.0007(6) -0.0028(6) -0.0063(7)
C2 0.0197(6) 0.0272(7) 0.0289(7) -0.0035(6) -0.0008(5) 0.0009(5)
C3 0.0256(7) 0.0314(7) 0.0321(8) -0.0079(6) -0.0044(6) 0.0009(6)
C4 0.0207(7) 0.0229(7) 0.0459(9) -0.0084(6) -0.0036(6) 0.0009(5)
C5 0.0316(8) 0.0282(8) 0.0603(11) -0.0110(7) -0.0082(8) -0.0050(6)
C6 0.0218(7) 0.0194(6) 0.0411(8) 0.0001(6) 0.0022(6) 0.0000(5)
C7 0.0192(6) 0.0182(6) 0.0303(7) -0.0007(5) 0.0019(5) 0.0028(5)
C8 0.0314(7) 0.0240(7) 0.0284(7) 0.0040(5) 0.0015(6) -0.0030(6)
C9 0.0163(6) 0.0182(6) 0.0277(7) -0.0022(5) 0.0001(5) 0.0018(5)
C10 0.0199(6) 0.0193(6) 0.0176(6) 0.0020(5) 0.0003(5) -0.0007(5)
C11 0.0196(6) 0.0214(6) 0.0238(6) 0.0017(5) 0.0027(5) 0.0028(5)
C12 0.0162(6) 0.0266(7) 0.0239(6) 0.0028(5) 0.0007(5) -0.0012(5)
C13 0.0202(6) 0.0205(6) 0.0227(6) 0.0004(5) -0.0002(5) -0.0042(5)
C14 0.0193(6) 0.0192(6) 0.0185(6) 0.0015(5) 0.0006(5) -0.0004(5)
C15 0.0170(6) 0.0208(6) 0.0174(6) 0.0021(5) 0.0003(5) 0.0001(5)
C16 0.0170(6) 0.0179(6) 0.0253(6) 0.0006(5) 0.0006(5) -0.0025(5)
C17 0.0218(6) 0.0227(6) 0.0246(6) -0.0020(5) -0.0004(5) -0.0029(5)
C18 0.0293(7) 0.0339(8) 0.0253(7) -0.0035(6) -0.0023(6) 0.0035(6)
C19 0.0254(7) 0.0239(7) 0.0299(7) -0.0070(6) -0.0002(6) -0.0014(5)
C20 0.0218(6) 0.0200(6) 0.0388(8) -0.0049(6) -0.0018(6) -0.0001(5)
C21 0.0301(8) 0.0244(7) 0.0488(9) -0.0086(7) -0.0057(7) 0.0062(6)
C22 0.0232(7) 0.0222(7) 0.0334(7) -0.0010(6) -0.0063(6) 0.0006(5)
C23 0.0209(6) 0.0185(6) 0.0264(7) -0.0004(5) -0.0021(5) -0.0027(5)
C24 0.0273(7) 0.0254(7) 0.0238(7) 0.0019(5) -0.0021(5) 0.0020(6)
C25 0.0289(7) 0.0225(7) 0.0263(7) -0.0038(5) 0.0005(6) -0.0006(6)
C26 0.0212(6) 0.0242(6) 0.0195(6) -0.0022(5) 0.0048(5) -0.0009(5)
C27 0.0252(7) 0.0254(7) 0.0235(6) 0.0009(5) 0.0022(5) 0.0024(5)
C28 0.0257(7) 0.0314(7) 0.0192(6) -0.0008(5) 0.0020(5) -0.0021(6)
C29 0.0383(8) 0.0381(8) 0.0224(7) -0.0007(6) -0.0052(6) 0.0001(7)
C30 0.0318(7) 0.0252(7) 0.0212(6) -0.0056(5) 0.0014(5) -0.0020(6)
C31 0.0246(7) 0.0238(7) 0.0223(6) -0.0030(5) 0.0035(5) -0.0006(5)
C32 0.0327(8) 0.0258(7) 0.0322(7) -0.0066(6) -0.0027(6) 0.0035(6)
C33 0.0196(6) 0.0241(6) 0.0187(6) -0.0021(5) 0.0039(5) -0.0025(5)
C34 0.0200(6) 0.0197(6) 0.0223(6) -0.0027(5) 0.0007(5) -0.0004(5)
C35 0.0197(6) 0.0332(7) 0.0261(7) -0.0064(6) 0.0049(5) 0.0002(6)
C36 0.0167(6) 0.0363(8) 0.0324(7) -0.0056(6) 0.0000(5) 0.0017(6)
C37 0.0202(6) 0.0288(7) 0.0257(7) -0.0032(5) -0.0045(5) 0.0009(5)
C38 0.0182(6) 0.0171(6) 0.0224(6) -0.0012(5) -0.0003(5) -0.0005(5)
C39 0.0166(6) 0.0169(6) 0.0216(6) -0.0021(5) 0.0001(5) 0.0004(5)
C40 0.0167(6) 0.0224(6) 0.0180(6) -0.0012(5) -0.0034(5) 0.0006(5)
C41 0.0206(6) 0.0213(6) 0.0209(6) -0.0014(5) -0.0048(5) -0.0004(5)
C42 0.0327(7) 0.0205(7) 0.0285(7) 0.0006(5) 0.0002(6) 0.0012(6)
C43 0.0223(6) 0.0261(7) 0.0202(6) 0.0035(5) -0.0033(5) -0.0028(5)
C44 0.0229(6) 0.0315(7) 0.0184(6) -0.0009(5) -0.0016(5) 0.0033(6)
C45 0.0395(8) 0.0391(8) 0.0223(7) -0.0018(6) 0.0064(6) 0.0043(7)
C46 0.0261(7) 0.0234(6) 0.0224(6) -0.0033(5) -0.0022(5) 0.0048(5)
C47 0.0201(6) 0.0216(6) 0.0209(6) -0.0006(5) -0.0035(5) 0.0016(5)
C48 0.0314(7) 0.0213(6) 0.0284(7) -0.0008(5) 0.0027(6) -0.0007(6)
B1 0.0203(7) 0.0228(7) 0.0194(7) -0.0013(5) 0.0004(5) 0.0000(6)
C49 0.0190(6) 0.0287(7) 0.0206(6) 0.0010(5) -0.0033(5) -0.0020(5)
C50 0.0209(6) 0.0299(7) 0.0215(6) 0.0000(5) -0.0027(5) -0.0021(5)
C51 0.0249(7) 0.0274(7) 0.0322(7) 0.0025(6) -0.0077(6) -0.0050(6)
C52 0.0220(7) 0.0382(8) 0.0301(7) 0.0120(6) -0.0069(6) -0.0082(6)
C53 0.0198(6) 0.0490(9) 0.0210(7) 0.0048(6) -0.0012(5) -0.0038(6)
C54 0.0215(6) 0.0331(8) 0.0229(6) -0.0024(6) -0.0021(5) -0.0015(6)
C55 0.0199(6) 0.0238(6) 0.0217(6) -0.0026(5) 0.0014(5) 0.0018(5)
C56 0.0245(7) 0.0209(6) 0.0243(6) 0.0001(5) 0.0004(5) 0.0004(5)
C57 0.0273(7) 0.0267(7) 0.0246(7) 0.0000(5) -0.0068(5) 0.0013(6)
C58 0.0248(7) 0.0237(7) 0.0300(7) -0.0039(6) -0.0050(6) -0.0015(6)
C59 0.0232(6) 0.0205(6) 0.0265(7) 0.0010(5) 0.0020(5) 0.0022(5)
C60 0.0216(6) 0.0250(7) 0.0206(6) -0.0007(5) -0.0010(5) 0.0039(5)
C61 0.0239(7) 0.0224(6) 0.0238(6) 0.0018(5) 0.0012(5) -0.0020(5)
C62 0.0215(6) 0.0241(7) 0.0220(6) 0.0015(5) -0.0001(5) -0.0014(5)
C63 0.0231(7) 0.0279(7) 0.0257(7) -0.0019(5) -0.0002(5) -0.0028(6)
C64 0.0221(7) 0.0254(7) 0.0365(8) 0.0015(6) 0.0051(6) 0.0005(6)
C65 0.0183(6) 0.0326(8) 0.0378(8) 0.0091(6) -0.0028(6) -0.0012(6)
C66 0.0256(7) 0.0309(7) 0.0256(7) 0.0035(6) -0.0044(6) -0.0088(6)
C67 0.0216(6) 0.0215(6) 0.0233(6) -0.0036(5) 0.0002(5) -0.0039(5)
C68 0.0245(7) 0.0239(7) 0.0244(7) -0.0017(5) -0.0006(5) -0.0031(5)
C69 0.0328(8) 0.0311(7) 0.0204(6) -0.0033(5) 0.0029(6) -0.0110(6)
C70 0.0253(7) 0.0320(7) 0.0304(7) -0.0137(6) 0.0077(6) -0.0090(6)
C71 0.0203(6) 0.0269(7) 0.0350(8) -0.0106(6) -0.0012(6) -0.0017(5)
C72 0.0226(6) 0.0228(6) 0.0250(6) -0.0034(5) -0.0012(5) -0.0044(5)
F1 0.0338(4) 0.0260(4) 0.0262(4) -0.0049(3) 0.0038(3) -0.0033(3)
F2 0.0409(5) 0.0251(4) 0.0443(5) 0.0031(4) -0.0059(4) -0.0087(4)
F3 0.0349(5) 0.0473(6) 0.0396(5) 0.0195(4) -0.0034(4) -0.0132(4)
F4 0.0285(5) 0.0651(7) 0.0249(4) 0.0051(4) 0.0061(4) -0.0058(4)
F5 0.0322(5) 0.0382(5) 0.0268(4) -0.0065(4) 0.0064(3) 0.0009(4)
F6 0.0338(4) 0.0238(4) 0.0267(4) 0.0039(3) -0.0076(3) -0.0044(3)
F7 0.0484(6) 0.0298(5) 0.0342(5) 0.0055(4) -0.0221(4) -0.0075(4)
F8 0.0401(5) 0.0262(4) 0.0444(5) 0.0013(4) -0.0186(4) -0.0083(4)
F9 0.0303(4) 0.0218(4) 0.0332(4) 0.0035(3) -0.0019(3) -0.0009(3)
F10 0.0314(4) 0.0288(4) 0.0233(4) 0.0038(3) -0.0055(3) -0.0014(3)
F11 0.0275(4) 0.0345(5) 0.0335(5) -0.0135(4) -0.0017(4) 0.0033(4)
F12 0.0240(4) 0.0330(5) 0.0503(5) -0.0026(4) 0.0068(4) 0.0056(4)
F13 0.0219(4) 0.0458(6) 0.0531(6) 0.0073(4) -0.0093(4) 0.0024(4)
F14 0.0310(5) 0.0428(5) 0.0298(4) 0.0011(4) -0.0104(4) -0.0098(4)
F15 0.0301(4) 0.0264(4) 0.0262(4) -0.0054(3) -0.0024(3) -0.0023(3)
F16 0.0327(5) 0.0319(4) 0.0241(4) 0.0048(3) -0.0008(3) 0.0015(4)
F17 0.0464(5) 0.0441(5) 0.0224(4) -0.0007(4) 0.0083(4) -0.0098(4)
F18 0.0319(5) 0.0465(5) 0.0376(5) -0.0194(4) 0.0145(4) -0.0087(4)
F19 0.0247(4) 0.0375(5) 0.0447(5) -0.0136(4) -0.0011(4) 0.0073(4)
F20 0.0265(4) 0.0293(4) 0.0267(4) 0.0002(3) -0.0035(3) 0.0039(3)

loop_
_geom_bond_atom_site_label_1
_geom_bond_atom_site_label_2
_geom_bond_distance
_geom_bond_site_symmetry_2
_geom_bond_publ_flag
Al1 C15 1.9407(13) . ?
Al1 C39 1.9428(13) . ?
Al1 C33 2.4852(13) . ?
C1 C2 1.503(2) . ?
C2 C3 1.389(2) . ?
C2 C9 1.4071(19) . ?
C3 C4 1.389(2) . ?
C4 C6 1.387(2) . ?
C4 C5 1.506(2) . ?
C6 C7 1.3956(19) . ?
C7 C9 1.4043(19) . ?
C7 C8 1.506(2) . ?
C9 C10 1.4959(18) . ?
C10 C11 1.3953(18) . ?
C10 C15 1.4066(18) . ?
C11 C12 1.3920(19) . ?
C12 C13 1.3864(19) . ?
C13 C14 1.3959(18) . ?
C14 C15 1.4061(18) . ?
C14 C16 1.4952(18) . ?
C16 C17 1.4134(19) . ?
C16 C23 1.4201(18) . ?
C17 C19 1.391(2) . ?
C17 C18 1.5067(19) . ?
C19 C20 1.394(2) . ?
C20 C22 1.385(2) . ?
C20 C21 1.5118(19) . ?
C22 C23 1.4019(19) . ?
C23 C24 1.5218(19) . ?
C25 C26 1.5196(18) . ?
C26 C27 1.4014(19) . ?
C26 C33 1.4207(19) . ?
C27 C28 1.386(2) . ?
C28 C30 1.401(2) . ?
C28 C29 1.5055(19) . ?
C30 C31 1.385(2) . ?
C31 C33 1.4169(18) . ?
C31 C32 1.503(2) . ?
C33 C34 1.4949(18) . ?
C34 C35 1.3958(18) . ?
C34 C39 1.4092(18) . ?
C35 C36 1.382(2) . ?
C36 C37 1.393(2) . ?
C37 C38 1.3963(18) . ?
C38 C39 1.4045(18) . ?
C38 C40 1.4928(17) . ?
C40 C41 1.3978(18) . ?
C40 C47 1.4094(18) . ?
C41 C43 1.3900(19) . ?
C41 C42 1.5074(18) . ?
C43 C44 1.388(2) . ?
C44 C46 1.394(2) . ?
C44 C45 1.5051(19) . ?
C46 C47 1.3900(19) . ?
C47 C48 1.5078(19) . ?
B1 C62 1.649(2) . ?
B1 C55 1.656(2) . ?
B1 C49 1.657(2) . ?
B1 C67 1.6584(19) . ?
C49 C50 1.388(2) . ?
C49 C54 1.3948(19) . ?
C50 F1 1.3525(16) . ?
C50 C51 1.386(2) . ?
C51 F2 1.3424(18) . ?
C51 C52 1.374(2) . ?
C52 F3 1.3420(17) . ?
C52 C53 1.377(2) . ?
C53 F4 1.3451(17) . ?
C53 C54 1.380(2) . ?
C54 F5 1.3555(17) . ?
C55 C56 1.3860(19) . ?
C55 C60 1.3942(19) . ?
C56 F6 1.3550(16) . ?
C56 C57 1.388(2) . ?
C57 F7 1.3428(16) . ?
C57 C58 1.374(2) . ?
C58 F8 1.3393(16) . ?
C58 C59 1.375(2) . ?
C59 F9 1.3426(16) . ?
C59 C60 1.382(2) . ?
C60 F10 1.3511(15) . ?
C61 F15 1.3548(16) . ?
C61 C66 1.381(2) . ?
C61 C62 1.3917(19) . ?
C62 C63 1.386(2) . ?
C63 F11 1.3522(16) . ?
C63 C64 1.390(2) . ?
C64 F12 1.3451(17) . ?
C64 C65 1.370(2) . ?
C65 F13 1.3427(16) . ?
C65 C66 1.382(2) . ?
C66 F14 1.3411(16) . ?
C67 C72 1.388(2) . ?
C67 C68 1.3895(19) . ?
C68 F16 1.3543(17) . ?
C68 C69 1.390(2) . ?
C69 F17 1.3445(17) . ?
C69 C70 1.370(2) . ?
C70 F18 1.3437(16) . ?
C70 C71 1.379(2) . ?
C71 F19 1.3472(17) . ?
C71 C72 1.379(2) . ?
C72 F20 1.3519(16) . ?
